data_4504482
loop_
_publ_author_name
'Akutagawa, Tomoyuki'
'Nakamura, Takayoshi'

_publ_section_title
;
 Crystal and Electronic Structures of Hydrogen-Bonded
 2,5-Diamino-3,6-dihydroxy-p-benzoquinone
;
_journal_issue 1
_journal_name_full 'Crystal Growth &amp; Design'
_journal_page_first 70
_journal_paper_doi 10.1021/cg050086d
_journal_volume 6
_journal_year 2006
_chemical_formula_moiety 'C6 H10 Cl2 N2 O4 '
_chemical_formula_sum 'C6 H10 Cl2 N2 O4'
_chemical_formula_weight 245.06
_space_group_IT_number 2
_symmetry_cell_setting triclinic
_symmetry_Int_Tables_number 2
_symmetry_space_group_name_Hall '-P 1'
_symmetry_space_group_name_H-M 'P -1'
_cell_angle_alpha 98.236(6)
_cell_angle_beta 104.958(3)
_cell_angle_gamma 102.926(5)
_cell_formula_units_Z 1
_cell_length_a 4.5858(1)
_cell_length_b 6.5523(7)
_cell_length_c 8.5457(5)
_cell_measurement_reflns_used 1012
_cell_measurement_temperature 296.1
_cell_measurement_theta_max 27.3
_cell_measurement_theta_min 2.5
_cell_volume 236.22(3)
_computing_cell_refinement PROCESS-AUTO
_computing_data_collection PROCESS-AUTO
_computing_data_reduction CrystalStructure
_computing_publication_material 'CrystalStructure Ver. 3.5.1'
_computing_structure_refinement CRYSTALS
_computing_structure_solution SIR92
_diffrn_detector_area_resol_mean 10.00
_diffrn_measured_fraction_theta_full 0.9257
_diffrn_measured_fraction_theta_max 0.9257
_diffrn_measurement_device_type 'Rigaku RAXIS-RAPID'
_diffrn_measurement_method \w
_diffrn_radiation_type 'Mo K\a'
_diffrn_radiation_wavelength 0.7107
_diffrn_reflns_av_R_equivalents 0.049
_diffrn_reflns_limit_h_max 5
_diffrn_reflns_limit_h_min -5
_diffrn_reflns_limit_k_max 8
_diffrn_reflns_limit_k_min 0
_diffrn_reflns_limit_l_max 10
_diffrn_reflns_limit_l_min -10
_diffrn_reflns_number 998
_diffrn_reflns_theta_full 27.48
_diffrn_reflns_theta_max 27.48
_exptl_absorpt_coefficient_mu 0.677
_exptl_absorpt_correction_T_max 0.935
_exptl_absorpt_correction_T_min 0.935
_exptl_absorpt_correction_type multi-scan
_exptl_absorpt_process_details
;
    Higashi, T. (1995). Program for Absorption Correction.
    Rigaku Corporation, Tokyo, Japan.
;
_exptl_crystal_colour cololess
_exptl_crystal_density_diffrn 1.723
_exptl_crystal_density_method 'not measured'
_exptl_crystal_description plate
_exptl_crystal_F_000 126.00
_exptl_crystal_size_max 0.40
_exptl_crystal_size_mid 0.20
_exptl_crystal_size_min 0.10
_refine_diff_density_max 0.41
_refine_diff_density_min -0.42
_refine_ls_extinction_method none
_refine_ls_goodness_of_fit_ref 0.552
_refine_ls_hydrogen_treatment refall
_refine_ls_number_parameters 84
_refine_ls_number_reflns 832
_refine_ls_R_factor_gt 0.0470
_refine_ls_shift/su_max 0.0080
_refine_ls_structure_factor_coef Fsqd
_refine_ls_weighting_details
;
    Chebychev polynomial with 3 parameters (Carruthers & Watkin, 1979)
    10025.1000    14024.4000    4105.8800
;
_refine_ls_weighting_scheme calc
_refine_ls_wR_factor_ref 0.0570
_reflns_number_gt 832
_reflns_number_total 998
_reflns_threshold_expression F^2^>2.0\s(F^2^)
_cod_data_source_file cg050086dsi20050309_101255.cif
_cod_data_source_block '_aku______________________'
_cod_original_sg_symbol_H-M 'P -1       '
_cod_original_formula_sum 'C6 H10 Cl2 N2 O4 '
_cod_database_code 4504482

loop_
_symmetry_equiv_pos_as_xyz
x,y,z
-x,-y,-z

loop_
_atom_site_label
_atom_site_type_symbol
_atom_site_fract_x
_atom_site_fract_y
_atom_site_fract_z
_atom_site_U_iso_or_equiv
_atom_site_adp_type
_atom_site_occupancy
_atom_site_symmetry_multiplicity
_atom_site_calc_flag
Cl(1) Cl 0.2911(2) 0.6969(1) 0.85329(8) 0.0332(2) Uani 1.00 1 d
O(1) O 0.0208(5) -0.0673(3) 0.2035(3) 0.0337(5) Uani 1.00 1 d
O(2) O 0.8213(5) -0.3097(3) 0.5182(3) 0.0333(5) Uani 1.00 1 d
N(1) N 0.3671(6) -0.3439(4) 0.2322(3) 0.0283(6) Uani 1.00 1 d
C(1) C 0.2581(6) -0.0215(4) 0.3509(3) 0.0240(6) Uani 1.00 1 d
C(2) C 0.4354(5) -0.1668(4) 0.3718(3) 0.0223(6) Uani 1.00 1 d
C(3) C 0.6735(6) -0.1513(4) 0.5179(3) 0.0238(6) Uani 1.00 1 d
H(1) H -0.050(8) 0.031(5) 0.182(4) 0.033(9) Uiso 1.00 1 c
H(2) H 0.975(9) -0.288(5) 0.598(5) 0.04(1) Uiso 1.00 1 c
H(3) H 0.495(9) -0.428(6) 0.258(4) 0.04(1) Uiso 1.00 1 c
H(4) H 0.172(9) -0.431(5) 0.204(5) 0.04(1) Uiso 1.00 1 c
H(5) H 0.34(1) -0.301(7) 0.125(6) 0.08(1) Uiso 1.00 1 c

loop_
_atom_site_aniso_label
_atom_site_aniso_U_11
_atom_site_aniso_U_22
_atom_site_aniso_U_33
_atom_site_aniso_U_12
_atom_site_aniso_U_13
_atom_site_aniso_U_23
Cl(1) 0.0391(4) 0.0348(4) 0.0281(4) 0.0195(3) 0.0063(3) 0.0065(3)
O(1) 0.038(1) 0.033(1) 0.026(1) 0.0186(9) -0.0022(9) 0.0004(9)
O(2) 0.034(1) 0.033(1) 0.032(1) 0.0200(8) 0.0012(9) 0.0008(9)
N(1) 0.034(1) 0.028(1) 0.022(1) 0.0147(9) 0.004(1) 0.000(1)
C(1) 0.024(1) 0.028(1) 0.023(1) 0.0110(9) 0.006(1) 0.008(1)
C(2) 0.023(1) 0.021(1) 0.022(1) 0.006(1) 0.007(1) 0.004(1)
C(3) 0.025(1) 0.024(1) 0.025(1) 0.0105(9) 0.009(1) 0.007(1)

loop_
_atom_type_symbol
_atom_type_description
_atom_type_scat_dispersion_real
_atom_type_scat_dispersion_imag
_atom_type_scat_source
C C 0.003 0.002
;
International Tables for Crystallography
(1992, Vol. C, Tables 4.2.6.8 and 6.1.1.4)
;
N N 0.006 0.003
;
International Tables for Crystallography
(1992, Vol. C, Tables 4.2.6.8 and 6.1.1.4)
;
O O 0.011 0.006
;
International Tables for Crystallography
(1992, Vol. C, Tables 4.2.6.8 and 6.1.1.4)
;
H H 0.000 0.000
;
International Tables for Crystallography
(1992, Vol. C, Table 6.1.1.4)
;
Cl Cl 0.148 0.159
;
International Tables for Crystallography
(1992, Vol. C, Tables 4.2.6.8 and 6.1.1.4)
;

loop_
_geom_angle_atom_site_label_1
_geom_angle_atom_site_label_2
_geom_angle_atom_site_label_3
_geom_angle
_geom_angle_publ_flag
C(1) O(1) H(1) 115(2) no
C(3) O(2) H(2) 114(2) no
C(2) N(1) H(3) 110(2) no
C(2) N(1) H(4) 113(2) no
C(2) N(1) H(5) 113(2) no
H(3) N(1) H(4) 105(3) no
H(3) N(1) H(5) 117(4) no
H(4) N(1) H(5) 94(3) no
C(2) C(1) O(1) 116.5(2) yes
C(3) C(2) N(1) 119.2(2) yes
C(3) C(2) C(1) 123.9(2) yes
N(1) C(2) C(1) 116.9(2) yes
O(2) C(3) C(2) 116.2(2) yes

loop_
_geom_bond_atom_site_label_1
_geom_bond_atom_site_label_2
_geom_bond_distance
_geom_bond_publ_flag
O(1) C(1) 1.378(3) yes
O(1) H(1) 0.81(4) no
O(2) C(3) 1.360(4) yes
O(2) H(2) 0.81(4) no
N(1) C(2) 1.455(3) yes
N(1) H(3) 0.90(4) no
N(1) H(4) 0.90(3) no
N(1) H(5) 0.98(5) no
C(1) C(2) 1.386(4) yes
C(2) C(3) 1.404(3) yes

loop_
_geom_contact_atom_site_label_1
_geom_contact_atom_site_label_2
_geom_contact_distance
_geom_contact_publ_flag
_geom_contact_site_symmetry_2
Cl(1) O(2) 3.096(2) yes 46501
Cl(1) H(2) 2.32(4) no 46501
O(1) Cl(1) 3.706(2) yes 44401
O(1) Cl(1) 3.785(3) yes 54401
O(1) O(1) 3.677(3) yes 55502
O(1) O(2) 3.526(3) yes 45501
O(1) N(1) 3.226(4) yes 45501
O(1) N(1) 2.661(4) yes 55501
O(1) C(2) 3.344(4) yes 45501
O(1) C(2) 2.350(3) yes 55501
O(1) C(3) 3.507(4) yes 45501
O(1) C(3) 3.673(3) yes 55501
O(1) H(1) 3.37(4) no 55502
O(1) H(3) 3.16(4) no 45501
O(1) H(3) 3.55(4) no 55501
O(1) H(4) 2.63(4) no 55501
O(1) H(5) 3.00(5) no 45501
O(1) H(5) 2.48(5) no 55501
O(2) Cl(1) 3.096(2) yes 64501
O(2) O(1) 3.526(3) yes 65501
O(2) N(1) 2.714(3) yes 55501
O(2) C(1) 3.651(4) yes 55501
O(2) C(1) 3.191(4) yes 65501
O(2) C(2) 2.346(3) yes 55501
O(2) C(2) 3.368(4) yes 65501
O(2) H(3) 2.25(3) no 55501
O(2) H(4) 3.30(3) no 55501
O(2) H(4) 3.55(4) no 65501
O(2) H(5) 3.52(5) no 55501
N(1) Cl(1) 3.223(3) yes 54401
N(1) O(1) 2.661(4) yes 55501
N(1) O(1) 3.226(4) yes 65501
N(1) O(2) 2.714(3) yes 55501
N(1) C(1) 2.421(4) yes 55501
N(1) C(3) 2.466(3) yes 55501
N(1) H(1) 3.45(4) no 55501
N(1) H(1) 3.36(4) no 65501
N(1) H(2) 3.52(4) no 55501
N(1) H(4) 3.77(3) no 54502
C(1) O(2) 3.191(4) yes 45501
C(1) O(2) 3.651(4) yes 55501
C(1) N(1) 2.421(4) yes 55501
C(1) C(2) 3.736(4) yes 45501
C(1) C(3) 3.354(4) yes 45501
C(1) C(3) 2.462(4) yes 55501
C(1) H(1) 1.87(3) no 55501
C(1) H(1) 3.78(4) no 65501
C(1) H(2) 3.26(4) no 45501
C(1) H(3) 3.71(3) no 45501
C(1) H(3) 3.17(4) no 55501
C(1) H(4) 2.69(3) no 55501
C(1) H(5) 2.62(5) no 55501
C(2) O(1) 2.350(3) yes 55501
C(2) O(1) 3.344(4) yes 65501
C(2) O(2) 3.368(4) yes 45501
C(2) O(2) 2.346(3) yes 55501
C(2) C(1) 3.736(4) yes 65501
C(2) H(1) 3.05(4) no 55501
C(2) H(1) 3.33(4) no 65501
C(2) H(2) 3.26(4) no 45501
C(2) H(2) 3.05(4) no 55501
C(2) H(3) 1.95(4) no 55501
C(2) H(4) 1.99(3) no 55501
C(2) H(5) 2.05(5) no 55501
C(3) O(1) 3.673(3) yes 55501
C(3) O(1) 3.507(4) yes 65501
C(3) N(1) 2.466(3) yes 55501
C(3) C(1) 2.462(4) yes 55501
C(3) C(1) 3.354(4) yes 65501
C(3) H(1) 3.67(4) no 65501
C(3) H(2) 3.40(4) no 45501
C(3) H(2) 1.85(4) no 55501
C(3) H(3) 2.48(3) no 55501
C(3) H(4) 3.06(3) no 55501
C(3) H(5) 3.21(5) no 55501
H(1) Cl(1) 3.57(3) no 44401
H(1) O(1) 3.37(4) no 55502
H(1) N(1) 3.36(4) no 45501
H(1) N(1) 3.45(4) no 55501
H(1) C(1) 3.78(4) no 45501
H(1) C(1) 1.87(3) no 55501
H(1) C(2) 3.33(4) no 45501
H(1) C(2) 3.05(4) no 55501
H(1) C(3) 3.67(4) no 45501
H(2) Cl(1) 2.32(4) no 64501
H(2) N(1) 3.52(4) no 55501
H(2) C(1) 3.26(4) no 65501
H(2) C(2) 3.05(4) no 55501
H(2) C(2) 3.26(4) no 65501
H(2) C(3) 1.85(4) no 55501
H(2) C(3) 3.40(4) no 65501
H(3) Cl(1) 3.60(4) no 54401
H(3) O(1) 3.55(4) no 55501
H(3) O(1) 3.16(4) no 65501
H(3) O(2) 2.25(3) no 55501
H(3) C(1) 3.17(4) no 55501
H(3) C(1) 3.71(3) no 65501
H(3) C(2) 1.95(4) no 55501
H(3) C(3) 2.48(3) no 55501
H(4) Cl(1) 3.37(4) no 54401
H(4) O(1) 2.63(4) no 55501
H(4) O(2) 3.55(4) no 45501
H(4) O(2) 3.30(3) no 55501
H(4) N(1) 3.77(3) no 54502
H(4) C(1) 2.69(3) no 55501
H(4) C(2) 1.99(3) no 55501
H(4) C(3) 3.06(3) no 55501
H(5) Cl(1) 2.28(5) no 54401
H(5) O(1) 2.48(5) no 55501
H(5) O(1) 3.00(5) no 65501
H(5) O(2) 3.52(5) no 55501
H(5) C(1) 2.62(5) no 55501
H(5) C(2) 2.05(5) no 55501
H(5) C(3) 3.21(5) no 55501
